data_4348156
loop_
_publ_author_name
'Mikhailov, Maxim A.'
'Brylev, Konstantin A.'
'Abramov, Pavel A.'
'Sakuda, Eri'
'Akagi, Soichiro'
'Ito, Akitaka'
'Kitamura, Noboru'
'Sokolov, Maxim N.'

_publ_section_title
;
 Synthetic Tuning of Redox, Spectroscopic, and Photophysical Properties of
 {Mo6I8}(4+) Core Cluster Complexes by Terminal Carboxylate Ligands.
;
_journal_issue 17
_journal_name_full 'Inorganic chemistry'
_journal_page_first 8437
_journal_page_last 8445
_journal_paper_doi 10.1021/acs.inorgchem.6b01042
_journal_volume 55
_journal_year 2016
_chemical_formula_structural ((C4H9)4N)2[Mo6I8(O2CCH3)6]
_chemical_formula_sum 'C44 H90 I8 Mo6 N2 O12'
_chemical_formula_weight 2430.01
_space_group_crystal_system monoclinic
_space_group_IT_number 14
_space_group_name_Hall '-P 2yn'
_space_group_name_H-M_alt 'P 1 21/n 1'
_atom_sites_solution_hydrogens geom
_audit_creation_method SHELXL-2014/7
_cell_angle_alpha 90
_cell_angle_beta 95.4780(10)
_cell_angle_gamma 90
_cell_formula_units_Z 2
_cell_length_a 11.8966(4)
_cell_length_b 20.0367(7)
_cell_length_c 14.4535(5)
_cell_measurement_reflns_used 6615
_cell_measurement_temperature 100(2)
_cell_measurement_theta_max 38.11
_cell_measurement_theta_min 2.83
_cell_volume 3429.5(2)
_computing_cell_refinement 'SAINT (Bruker-AXS, 2004)'
_computing_data_collection 'APEX2 (Bruker-AXS, 2004)'
_computing_data_reduction 'SAINT (Bruker-AXS, 2004)'
_computing_molecular_graphics 'SHELXLE (Sheldrick, 2011)'
_computing_publication_material 'CIFTAB-2014 (Sheldrick, 2014)'
_computing_structure_refinement 'SHELXL-2014 (Sheldrick, 2014)'
_computing_structure_solution 'SHELXS-2014 (Sheldrick, 2014)'
_diffrn_ambient_temperature 100(2)
_diffrn_detector_area_resol_mean 25
_diffrn_measured_fraction_theta_full 1.000
_diffrn_measured_fraction_theta_max 0.979
_diffrn_measurement_device_type 'Bruker Apex Duo'
_diffrn_measurement_method '\f and \w scans'
_diffrn_radiation_monochromator graphite
_diffrn_radiation_probe x-ray
_diffrn_radiation_source 'fine-focus sealed tube'
_diffrn_radiation_type MoK\a
_diffrn_radiation_wavelength 0.71073
_diffrn_reflns_av_R_equivalents 0.0336
_diffrn_reflns_av_unetI/netI 0.0585
_diffrn_reflns_Laue_measured_fraction_full 1.000
_diffrn_reflns_Laue_measured_fraction_max 0.979
_diffrn_reflns_limit_h_max 8
_diffrn_reflns_limit_h_min -19
_diffrn_reflns_limit_k_max 29
_diffrn_reflns_limit_k_min -33
_diffrn_reflns_limit_l_max 24
_diffrn_reflns_limit_l_min -22
_diffrn_reflns_number 30771
_diffrn_reflns_point_group_measured_fraction_full 1.000
_diffrn_reflns_point_group_measured_fraction_max 0.979
_diffrn_reflns_theta_full 25.000
_diffrn_reflns_theta_max 36.317
_diffrn_reflns_theta_min 2.033
_diffrn_standards_decay_% 0
_diffrn_standards_number 0
_exptl_absorpt_coefficient_mu 4.714
_exptl_absorpt_correction_T_max 0.798
_exptl_absorpt_correction_T_min 0.429
_exptl_absorpt_correction_type multi-scan
_exptl_absorpt_process_details 'SADABS (Bruker-AXS, 2004)'
_exptl_crystal_colour brown
_exptl_crystal_density_diffrn 2.353
_exptl_crystal_description plate
_exptl_crystal_F_000 2280
_exptl_crystal_size_max 0.216
_exptl_crystal_size_mid 0.139
_exptl_crystal_size_min 0.050
_refine_diff_density_max 2.715
_refine_diff_density_min -1.662
_refine_diff_density_rms 0.223
_refine_ls_extinction_method none
_refine_ls_goodness_of_fit_ref 1.013
_refine_ls_hydrogen_treatment constr
_refine_ls_matrix_type full
_refine_ls_number_parameters 332
_refine_ls_number_reflns 16290
_refine_ls_number_restraints 0
_refine_ls_restrained_S_all 1.013
_refine_ls_R_factor_all 0.0668
_refine_ls_R_factor_gt 0.0383
_refine_ls_shift/su_max 0.001
_refine_ls_shift/su_mean 0.000
_refine_ls_structure_factor_coef Fsqd
_refine_ls_weighting_details 'w=1/[\s^2^(Fo^2^)+(0.0267P)^2^] where P=(Fo^2^+2Fc^2^)/3'
_refine_ls_weighting_scheme calc
_refine_ls_wR_factor_gt 0.0720
_refine_ls_wR_factor_ref 0.0823
_reflns_Friedel_coverage 0.000
_reflns_number_gt 11375
_reflns_number_total 16290
_reflns_threshold_expression >2\s(I)
_cod_data_source_file ic6b01042_si_001.cif
_cod_data_source_block m
_cod_original_sg_symbol_H-M 'P 21/n'
_cod_database_code 4348156
_shelx_shelxl_version_number 2014/7
_shelx_space_group_comment
;
The symmetry employed for this shelxl refinement is uniquely defined
by the following loop, which should always be used as a source of
symmetry information in preference to the above space-group names.
They are only intended as comments.
;
_shelx_estimated_absorpt_t_min 0.429
_shelx_estimated_absorpt_t_max 0.798

loop_
_space_group_symop_operation_xyz
'x, y, z'
'-x+1/2, y+1/2, -z+1/2'
'-x, -y, -z'
'x-1/2, -y-1/2, z-1/2'

loop_
_atom_site_label
_atom_site_type_symbol
_atom_site_fract_x
_atom_site_fract_y
_atom_site_fract_z
_atom_site_U_iso_or_equiv
_atom_site_adp_type
_atom_site_occupancy
_atom_site_site_symmetry_order
_atom_site_calc_flag
_atom_site_refinement_flags_posn
_atom_site_refinement_flags_adp
Mo1 Mo 0.52622(2) 0.09055(2) -0.02858(2) 0.01395(5) Uani 1 1 d . .
Mo2 Mo 0.59107(2) 0.00937(2) 0.11383(2) 0.01429(5) Uani 1 1 d . .
Mo3 Mo 0.37181(2) 0.02475(2) 0.05896(2) 0.01335(5) Uani 1 1 d . .
I1 I 0.48750(2) 0.12940(2) 0.15088(2) 0.01895(5) Uani 1 1 d . .
I2 I 0.75442(2) 0.07907(2) 0.02848(2) 0.01902(5) Uani 1 1 d . .
I3 I 0.29824(2) 0.11080(2) -0.08516(2) 0.01809(5) Uani 1 1 d . .
I4 I 0.43524(2) -0.05855(2) 0.20999(2) 0.01885(5) Uani 1 1 d . .
O11 O 0.5466(2) 0.19391(13) -0.06296(19) 0.0239(6) Uani 1 1 d . .
O12 O 0.7096(3) 0.20097(16) -0.1269(2) 0.0416(8) Uani 1 1 d . .
O21 O 0.7054(2) 0.01633(15) 0.23330(18) 0.0259(6) Uani 1 1 d . .
O22 O 0.6224(3) 0.06301(19) 0.3495(2) 0.0423(8) Uani 1 1 d . .
O31 O 0.2247(2) 0.04344(12) 0.12517(18) 0.0198(5) Uani 1 1 d . .
O32 O 0.1935(3) 0.15333(14) 0.1159(2) 0.0365(7) Uani 1 1 d . .
C1 C 0.6199(3) 0.2236(2) -0.1056(3) 0.0290(9) Uani 1 1 d . .
C2 C 0.5894(4) 0.2959(2) -0.1288(4) 0.0463(13) Uani 1 1 d . .
H2A H 0.6421 0.3139 -0.1705 0.069 Uiso 1 1 calc R U
H2B H 0.5942 0.3222 -0.0714 0.069 Uiso 1 1 calc R U
H2C H 0.5123 0.2980 -0.1592 0.069 Uiso 1 1 calc R U
C3 C 0.7044(3) 0.0408(2) 0.3153(3) 0.0268(8) Uani 1 1 d . .
C4 C 0.8214(4) 0.0411(3) 0.3691(3) 0.0464(13) Uani 1 1 d . .
H4A H 0.8173 0.0628 0.4294 0.070 Uiso 1 1 calc R U
H4B H 0.8741 0.0657 0.3335 0.070 Uiso 1 1 calc R U
H4C H 0.8479 -0.0049 0.3787 0.070 Uiso 1 1 calc R U
C5 C 0.1656(3) 0.09664(18) 0.1344(3) 0.0213(7) Uani 1 1 d . .
C6 C 0.0510(3) 0.0829(2) 0.1691(3) 0.0309(9) Uani 1 1 d . .
H6A H 0.0091 0.1249 0.1716 0.046 Uiso 1 1 calc R U
H6B H 0.0618 0.0632 0.2314 0.046 Uiso 1 1 calc R U
H6C H 0.0085 0.0519 0.1267 0.046 Uiso 1 1 calc R U
N1 N 0.9704(2) 0.30618(14) 0.0137(2) 0.0185(6) Uani 1 1 d . .
C11 C 0.9570(3) 0.38069(17) -0.0044(3) 0.0207(7) Uani 1 1 d . .
H11A H 0.9610 0.4040 0.0562 0.025 Uiso 1 1 calc R U
H11B H 1.0217 0.3962 -0.0371 0.025 Uiso 1 1 calc R U
C12 C 0.8486(3) 0.40116(18) -0.0611(3) 0.0235(7) Uani 1 1 d . .
H12A H 0.7829 0.3831 -0.0321 0.028 Uiso 1 1 calc R U
H12B H 0.8472 0.3826 -0.1246 0.028 Uiso 1 1 calc R U
C13 C 0.8407(3) 0.47715(18) -0.0660(3) 0.0230(7) Uani 1 1 d . .
H13A H 0.8434 0.4955 -0.0022 0.028 Uiso 1 1 calc R U
H13B H 0.9062 0.4949 -0.0954 0.028 Uiso 1 1 calc R U
C14 C 0.7319(3) 0.4996(2) -0.1215(3) 0.0300(9) Uani 1 1 d . .
H14A H 0.7270 0.5484 -0.1201 0.045 Uiso 1 1 calc R U
H14B H 0.6670 0.4804 -0.0941 0.045 Uiso 1 1 calc R U
H14C H 0.7318 0.4844 -0.1860 0.045 Uiso 1 1 calc R U
C21 C 0.8713(3) 0.27815(18) 0.0617(3) 0.0205(7) Uani 1 1 d . .
H21A H 0.8048 0.2753 0.0153 0.025 Uiso 1 1 calc R U
H21B H 0.8906 0.2321 0.0825 0.025 Uiso 1 1 calc R U
C22 C 0.8382(3) 0.3174(2) 0.1445(3) 0.0279(8) Uani 1 1 d . .
H22A H 0.8150 0.3631 0.1248 0.034 Uiso 1 1 calc R U
H22B H 0.9036 0.3209 0.1920 0.034 Uiso 1 1 calc R U
C23 C 0.7401(3) 0.2819(2) 0.1859(3) 0.0289(9) Uani 1 1 d . .
H23A H 0.7002 0.3146 0.2223 0.035 Uiso 1 1 calc R U
H23B H 0.6859 0.2659 0.1344 0.035 Uiso 1 1 calc R U
C24 C 0.7761(4) 0.2233(2) 0.2480(3) 0.0348(10) Uani 1 1 d . .
H24A H 0.7094 0.2031 0.2716 0.052 Uiso 1 1 calc R U
H24B H 0.8280 0.2388 0.3004 0.052 Uiso 1 1 calc R U
H24C H 0.8141 0.1900 0.2123 0.052 Uiso 1 1 calc R U
C31 C 0.9728(3) 0.27095(17) -0.0800(2) 0.0201(7) Uani 1 1 d . .
H31A H 0.9019 0.2816 -0.1187 0.024 Uiso 1 1 calc R U
H31B H 1.0358 0.2897 -0.1118 0.024 Uiso 1 1 calc R U
C32 C 0.9860(3) 0.19614(17) -0.0763(3) 0.0209(7) Uani 1 1 d . .
H32A H 0.9246 0.1760 -0.0440 0.025 Uiso 1 1 calc R U
H32B H 1.0591 0.1841 -0.0417 0.025 Uiso 1 1 calc R U
C33 C 0.9814(3) 0.17015(19) -0.1758(3) 0.0252(8) Uani 1 1 d . .
H33A H 0.9140 0.1890 -0.2120 0.030 Uiso 1 1 calc R U
H33B H 1.0488 0.1862 -0.2043 0.030 Uiso 1 1 calc R U
C34 C 0.9767(3) 0.0947(2) -0.1830(3) 0.0344(10) Uani 1 1 d . .
H34A H 0.9759 0.0814 -0.2484 0.052 Uiso 1 1 calc R U
H34B H 0.9080 0.0784 -0.1581 0.052 Uiso 1 1 calc R U
H34C H 1.0430 0.0755 -0.1473 0.052 Uiso 1 1 calc R U
C41 C 1.0791(3) 0.29433(18) 0.0764(3) 0.0201(7) Uani 1 1 d . .
H41A H 1.0775 0.3228 0.1322 0.024 Uiso 1 1 calc R U
H41B H 1.0799 0.2473 0.0974 0.024 Uiso 1 1 calc R U
C42 C 1.1886(3) 0.30804(19) 0.0332(3) 0.0222(7) Uani 1 1 d . .
H42A H 1.1987 0.2747 -0.0159 0.027 Uiso 1 1 calc R U
H42B H 1.1855 0.3529 0.0043 0.027 Uiso 1 1 calc R U
C43 C 1.2872(3) 0.3044(2) 0.1078(3) 0.0260(8) Uani 1 1 d . .
H43A H 1.2877 0.2601 0.1382 0.031 Uiso 1 1 calc R U
H43B H 1.2775 0.3387 0.1557 0.031 Uiso 1 1 calc R U
C44 C 1.3996(3) 0.3154(2) 0.0677(3) 0.0321(9) Uani 1 1 d . .
H44A H 1.4612 0.3127 0.1177 0.048 Uiso 1 1 calc R U
H44B H 1.3999 0.3596 0.0387 0.048 Uiso 1 1 calc R U
H44C H 1.4100 0.2811 0.0210 0.048 Uiso 1 1 calc R U

loop_
_atom_site_aniso_label
_atom_site_aniso_U_11
_atom_site_aniso_U_22
_atom_site_aniso_U_33
_atom_site_aniso_U_23
_atom_site_aniso_U_13
_atom_site_aniso_U_12
Mo1 0.01336(11) 0.01211(12) 0.01642(12) 0.00211(10) 0.00156(9) -0.00009(10)
Mo2 0.01336(11) 0.01550(13) 0.01367(12) 0.00089(10) -0.00056(9) 0.00068(10)
Mo3 0.01219(11) 0.01289(12) 0.01496(12) 0.00220(10) 0.00121(9) 0.00085(10)
I1 0.02040(10) 0.01677(10) 0.01956(10) -0.00276(8) 0.00123(8) 0.00043(8)
I2 0.01393(9) 0.01900(11) 0.02400(11) -0.00012(9) 0.00114(8) -0.00340(8)
I3 0.01560(9) 0.01865(10) 0.01989(10) 0.00511(8) 0.00099(7) 0.00439(8)
I4 0.02003(10) 0.02034(11) 0.01664(10) 0.00545(8) 0.00417(8) 0.00369(8)
O11 0.0223(12) 0.0225(13) 0.0278(14) 0.0081(11) 0.0077(11) 0.0042(11)
O12 0.0320(16) 0.0386(18) 0.056(2) 0.0155(17) 0.0127(15) 0.0007(14)
O21 0.0198(12) 0.0384(16) 0.0181(12) -0.0036(12) -0.0057(10) 0.0031(12)
O22 0.0299(16) 0.076(3) 0.0213(14) -0.0030(16) 0.0043(12) 0.0094(17)
O31 0.0175(11) 0.0173(12) 0.0252(13) 0.0045(10) 0.0059(10) 0.0026(10)
O32 0.0348(16) 0.0206(14) 0.056(2) 0.0048(14) 0.0149(15) 0.0058(12)
C1 0.0283(19) 0.0223(19) 0.035(2) 0.0077(17) -0.0055(17) -0.0076(16)
C2 0.033(2) 0.028(2) 0.076(4) 0.028(2) -0.005(2) -0.0070(19)
C3 0.0241(18) 0.038(2) 0.0183(17) 0.0056(16) 0.0004(14) -0.0018(17)
C4 0.028(2) 0.088(4) 0.022(2) -0.008(2) -0.0040(17) -0.004(3)
C5 0.0231(17) 0.0190(17) 0.0222(17) 0.0008(14) 0.0039(13) 0.0023(14)
C6 0.0195(17) 0.033(2) 0.041(2) -0.0005(19) 0.0064(16) 0.0062(16)
N1 0.0163(12) 0.0161(13) 0.0229(14) -0.0019(12) 0.0007(11) -0.0004(11)
C11 0.0176(15) 0.0151(16) 0.0295(19) -0.0014(14) 0.0020(13) 0.0006(13)
C12 0.0189(16) 0.0192(17) 0.031(2) -0.0006(15) -0.0038(14) -0.0007(14)
C13 0.0227(17) 0.0187(17) 0.0273(18) -0.0021(15) 0.0010(14) -0.0009(14)
C14 0.031(2) 0.026(2) 0.032(2) 0.0013(17) -0.0024(17) 0.0053(17)
C21 0.0184(15) 0.0202(17) 0.0240(17) -0.0033(14) 0.0071(13) -0.0059(13)
C22 0.0259(19) 0.028(2) 0.032(2) -0.0098(17) 0.0110(16) -0.0036(16)
C23 0.0213(17) 0.039(2) 0.0272(19) -0.0097(18) 0.0068(15) -0.0059(17)
C24 0.033(2) 0.043(3) 0.029(2) -0.005(2) 0.0077(17) -0.008(2)
C31 0.0219(16) 0.0198(16) 0.0191(16) -0.0019(14) 0.0036(13) -0.0010(14)
C32 0.0194(15) 0.0191(16) 0.0240(17) -0.0055(14) 0.0012(13) -0.0031(13)
C33 0.0240(17) 0.0254(19) 0.0272(19) -0.0106(16) 0.0074(14) -0.0010(15)
C34 0.0239(19) 0.037(2) 0.043(2) -0.022(2) 0.0049(17) -0.0083(18)
C41 0.0186(15) 0.0185(16) 0.0229(17) -0.0028(14) -0.0003(13) -0.0017(13)
C42 0.0158(15) 0.0220(18) 0.0284(19) 0.0008(15) 0.0012(13) -0.0008(13)
C43 0.0184(16) 0.0234(19) 0.035(2) 0.0027(16) -0.0019(15) 0.0009(14)
C44 0.0173(17) 0.035(2) 0.043(2) 0.004(2) -0.0010(16) 0.0011(16)

loop_
_atom_type_symbol
_atom_type_description
_atom_type_scat_dispersion_real
_atom_type_scat_dispersion_imag
_atom_type_scat_source
C C 0.0033 0.0016 'International Tables Vol C Tables 4.2.6.8 and 6.1.1.4'
H H 0.0000 0.0000 'International Tables Vol C Tables 4.2.6.8 and 6.1.1.4'
N N 0.0061 0.0033 'International Tables Vol C Tables 4.2.6.8 and 6.1.1.4'
O O 0.0106 0.0060 'International Tables Vol C Tables 4.2.6.8 and 6.1.1.4'
Mo Mo -1.6832 0.6857 'International Tables Vol C Tables 4.2.6.8 and 6.1.1.4'
I I -0.4742 1.8119 'International Tables Vol C Tables 4.2.6.8 and 6.1.1.4'

loop_
_geom_angle_atom_site_label_1
_geom_angle_atom_site_label_2
_geom_angle_atom_site_label_3
_geom_angle
_geom_angle_site_symmetry_1
_geom_angle_site_symmetry_3
O11 Mo1 Mo3 137.23(7) . 3_655
O11 Mo1 Mo2 132.90(7) . 3_655
Mo3 Mo1 Mo2 60.041(11) 3_655 3_655
O11 Mo1 Mo3 133.01(7) . .
Mo3 Mo1 Mo3 89.694(12) 3_655 .
Mo2 Mo1 Mo3 59.811(11) 3_655 .
O11 Mo1 Mo2 137.08(8) . .
Mo3 Mo1 Mo2 59.866(11) 3_655 .
Mo2 Mo1 Mo2 89.931(12) 3_655 .
Mo3 Mo1 Mo2 59.850(10) . .
O11 Mo1 I2 91.13(7) . .
Mo3 Mo1 I2 61.876(10) 3_655 .
Mo2 Mo1 I2 121.912(13) 3_655 .
Mo3 Mo1 I2 121.060(13) . .
Mo2 Mo1 I2 61.231(10) . .
O11 Mo1 I4 88.38(7) . 3_655
Mo3 Mo1 I4 61.708(10) 3_655 3_655
Mo2 Mo1 I4 61.201(10) 3_655 3_655
Mo3 Mo1 I4 120.999(13) . 3_655
Mo2 Mo1 I4 121.570(13) . 3_655
I2 Mo1 I4 90.945(11) . 3_655
O11 Mo1 I3 85.42(7) . .
Mo3 Mo1 I3 121.562(13) 3_655 .
Mo2 Mo1 I3 61.524(10) 3_655 .
Mo3 Mo1 I3 61.152(10) . .
Mo2 Mo1 I3 120.981(12) . .
I2 Mo1 I3 176.385(13) . .
I4 Mo1 I3 90.018(11) 3_655 .
O11 Mo1 I1 88.76(7) . .
Mo3 Mo1 I1 120.896(13) 3_655 .
Mo2 Mo1 I1 120.840(13) 3_655 .
Mo3 Mo1 I1 61.038(10) . .
Mo2 Mo1 I1 61.033(10) . .
I2 Mo1 I1 89.453(11) . .
I4 Mo1 I1 177.118(13) 3_655 .
I3 Mo1 I1 89.413(10) . .
O21 Mo2 Mo3 129.46(7) . 3_655
O21 Mo2 Mo3 140.78(7) . .
Mo3 Mo2 Mo3 89.764(12) 3_655 .
O21 Mo2 Mo1 134.26(8) . 3_655
Mo3 Mo2 Mo1 60.135(10) 3_655 3_655
Mo3 Mo2 Mo1 59.833(10) . 3_655
O21 Mo2 Mo1 135.12(8) . .
Mo3 Mo2 Mo1 59.821(11) 3_655 .
Mo3 Mo2 Mo1 60.016(10) . .
Mo1 Mo2 Mo1 90.067(12) 3_655 .
O21 Mo2 I2 84.61(8) . .
Mo3 Mo2 I2 61.786(10) 3_655 .
Mo3 Mo2 I2 121.016(13) . .
Mo1 Mo2 I2 121.917(13) 3_655 .
Mo1 Mo2 I2 61.020(10) . .
O21 Mo2 I4 91.83(8) . .
Mo3 Mo2 I4 121.413(13) 3_655 .
Mo3 Mo2 I4 61.672(10) . .
Mo1 Mo2 I4 61.290(10) 3_655 .
Mo1 Mo2 I4 121.677(13) . .
I2 Mo2 I4 176.366(13) . .
O21 Mo2 I1 92.77(8) . .
Mo3 Mo2 I1 121.254(13) 3_655 .
Mo3 Mo2 I1 61.232(10) . .
Mo1 Mo2 I1 121.049(13) 3_655 .
Mo1 Mo2 I1 61.437(10) . .
I2 Mo2 I1 89.559(11) . .
I4 Mo2 I1 89.901(11) . .
O21 Mo2 I3 84.36(8) . 3_655
Mo3 Mo2 I3 61.154(10) 3_655 3_655
Mo3 Mo2 I3 121.074(13) . 3_655
Mo1 Mo2 I3 61.243(10) 3_655 3_655
Mo1 Mo2 I3 120.965(13) . 3_655
I2 Mo2 I3 90.445(11) . 3_655
I4 Mo2 I3 89.914(11) . 3_655
I1 Mo2 I3 177.117(13) . 3_655
O31 Mo3 Mo1 129.78(7) . 3_655
O31 Mo3 Mo2 133.64(7) . 3_655
Mo1 Mo3 Mo2 60.311(11) 3_655 3_655
O31 Mo3 Mo2 135.69(7) . .
Mo1 Mo3 Mo2 60.126(11) 3_655 .
Mo2 Mo3 Mo2 90.237(12) 3_655 .
O31 Mo3 Mo1 139.90(7) . .
Mo1 Mo3 Mo1 90.305(12) 3_655 .
Mo2 Mo3 Mo1 60.054(11) 3_655 .
Mo2 Mo3 Mo1 60.134(10) . .
O31 Mo3 I1 92.50(7) . .
Mo1 Mo3 I1 121.390(13) 3_655 .
Mo2 Mo3 I1 121.537(12) 3_655 .
Mo2 Mo3 I1 61.281(10) . .
Mo1 Mo3 I1 61.492(10) . .
O31 Mo3 I3 90.83(7) . .
Mo1 Mo3 I3 121.992(13) 3_655 .
Mo2 Mo3 I3 61.690(10) 3_655 .
Mo2 Mo3 I3 121.516(13) . .
Mo1 Mo3 I3 61.403(10) . .
I1 Mo3 I3 89.796(11) . .
O31 Mo3 I4 85.72(7) . .
Mo1 Mo3 I4 61.160(10) 3_655 .
Mo2 Mo3 I4 121.467(13) 3_655 .
Mo2 Mo3 I4 61.037(10) . .
Mo1 Mo3 I4 121.161(12) . .
I1 Mo3 I4 89.582(11) . .
I3 Mo3 I4 176.459(13) . .
O31 Mo3 I2 84.49(7) . 3_655
Mo1 Mo3 I2 60.914(10) 3_655 3_655
Mo2 Mo3 I2 61.034(10) 3_655 3_655
Mo2 Mo3 I2 121.036(13) . 3_655
Mo1 Mo3 I2 121.084(13) . 3_655
I1 Mo3 I2 176.994(13) . 3_655
I3 Mo3 I2 90.324(11) . 3_655
I4 Mo3 I2 90.115(11) . 3_655
Mo3 I1 Mo2 57.487(9) . .
Mo3 I1 Mo1 57.470(9) . .
Mo2 I1 Mo1 57.530(9) . .
Mo1 I2 Mo2 57.749(9) . .
Mo1 I2 Mo3 57.212(9) . 3_655
Mo2 I2 Mo3 57.178(9) . 3_655
Mo3 I3 Mo1 57.445(9) . .
Mo3 I3 Mo2 57.155(9) . 3_655
Mo1 I3 Mo2 57.234(9) . 3_655
Mo2 I4 Mo1 57.509(9) . 3_655
Mo2 I4 Mo3 57.291(9) . .
Mo1 I4 Mo3 57.134(9) 3_655 .
C1 O11 Mo1 131.7(3) . .
C3 O21 Mo2 136.3(3) . .
C5 O31 Mo3 132.7(2) . .
O12 C1 O11 127.4(4) . .
O12 C1 C2 119.4(4) . .
O11 C1 C2 113.2(4) . .
O22 C3 O21 126.2(4) . .
O22 C3 C4 121.3(4) . .
O21 C3 C4 112.5(4) . .
O32 C5 O31 125.7(3) . .
O32 C5 C6 120.7(3) . .
O31 C5 C6 113.5(3) . .
C11 N1 C41 108.9(3) . .
C11 N1 C31 108.1(3) . .
C41 N1 C31 111.6(3) . .
C11 N1 C21 111.4(3) . .
C41 N1 C21 108.6(3) . .
C31 N1 C21 108.2(3) . .
C12 C11 N1 115.3(3) . .
C11 C12 C13 109.9(3) . .
C14 C13 C12 111.4(3) . .
C22 C21 N1 115.9(3) . .
C21 C22 C23 109.4(3) . .
C24 C23 C22 114.1(3) . .
C32 C31 N1 116.0(3) . .
C31 C32 C33 108.1(3) . .
C34 C33 C32 113.8(4) . .
C42 C41 N1 116.0(3) . .
C43 C42 C41 109.5(3) . .
C42 C43 C44 111.7(3) . .

loop_
_geom_bond_atom_site_label_1
_geom_bond_atom_site_label_2
_geom_bond_distance
_geom_bond_site_symmetry_2
Mo1 O11 2.149(3) .
Mo1 Mo3 2.6652(4) 3_655
Mo1 Mo2 2.6731(4) 3_655
Mo1 Mo3 2.6752(4) .
Mo1 Mo2 2.6784(4) .
Mo1 I2 2.7705(4) .
Mo1 I4 2.7795(4) 3_655
Mo1 I3 2.7868(4) .
Mo1 I1 2.7883(4) .
Mo2 O21 2.098(2) .
Mo2 Mo3 2.6665(4) 3_655
Mo2 Mo3 2.6708(4) .
Mo2 Mo1 2.6731(4) 3_655
Mo2 I2 2.7761(4) .
Mo2 I4 2.7771(4) .
Mo2 I1 2.7776(4) .
Mo2 I3 2.7942(4) 3_655
Mo3 O31 2.107(2) .
Mo3 Mo1 2.6652(4) 3_655
Mo3 Mo2 2.6665(4) 3_655
Mo3 I1 2.7762(4) .
Mo3 I3 2.7801(4) .
Mo3 I4 2.7940(4) .
Mo3 I2 2.7960(4) 3_655
I2 Mo3 2.7960(4) 3_655
I3 Mo2 2.7942(4) 3_655
I4 Mo1 2.7795(4) 3_655
O11 C1 1.263(5) .
O12 C1 1.226(5) .
O21 C3 1.285(5) .
O22 C3 1.218(5) .
O31 C5 1.291(4) .
O32 C5 1.220(5) .
C1 C2 1.523(6) .
C3 C4 1.528(6) .
C5 C6 1.522(5) .
N1 C11 1.521(4) .
N1 C41 1.525(4) .
N1 C31 1.530(4) .
N1 C21 1.530(4) .
C11 C12 1.517(5) .
C12 C13 1.527(5) .
C13 C14 1.524(5) .
C21 C22 1.515(5) .
C22 C23 1.536(5) .
C23 C24 1.514(6) .
C31 C32 1.508(5) .
C32 C33 1.526(5) .
C33 C34 1.516(5) .
C41 C42 1.522(5) .
C42 C43 1.517(5) .
C43 C44 1.524(5) .
